data_7237974
loop_
_publ_author_name
'Tani, Yosuke'
'Terasaki, Morihisa'
'Komura, Mao'
'Ogawa, Takuji'

_publ_section_title
;
 Room-temperature phosphorescence-to-phosphorescence mechanochromism of a
 metal-free organic 1,2-diketone
;
_journal_issue 38
_journal_name_full 'Journal of Materials Chemistry C'
_journal_page_first 11926
_journal_paper_doi 10.1039/C9TC04176A
_journal_volume 7
_journal_year 2019
_chemical_formula_sum 'C10 H4 Br2 O2 S2'
_chemical_formula_weight 380.07
_space_group_crystal_system monoclinic
_space_group_IT_number 14
_space_group_name_Hall '-P 2ybc'
_space_group_name_H-M_alt 'P 1 21/c 1'
_atom_sites_solution_hydrogens geom
_audit_creation_method SHELXL-2018/3
_audit_update_record
;
2019-03-29 deposited with the CCDC.	2019-09-09 downloaded from the CCDC.
;
_cell_angle_alpha 90
_cell_angle_beta 98.117(7)
_cell_angle_gamma 90
_cell_formula_units_Z 2
_cell_length_a 3.8748(3)
_cell_length_b 13.0602(10)
_cell_length_c 11.0151(10)
_cell_measurement_reflns_used 4280
_cell_measurement_temperature 123(2)
_cell_measurement_theta_max 54.85
_cell_measurement_theta_min 4.87
_cell_volume 551.84(8)
_computing_cell_refinement 'Rigaku RAPID AUTO'
_computing_data_collection 'Rigaku RAPID AUTO'
_computing_data_reduction 'Rigaku RAPID AUTO'
_computing_molecular_graphics 'Yadokari-XG (Wakita, Nemoto et al., 2009)'
_computing_publication_material 'Yadokari-XG (Wakita, Nemoto et al., 2009)'
_computing_structure_refinement 'SHELXL-2018/3 (Sheldrick, 2018)'
_computing_structure_solution Yadokari-SG
_diffrn_ambient_temperature 123(2)
_diffrn_measured_fraction_theta_full 0.999
_diffrn_measured_fraction_theta_max 0.999
_diffrn_measurement_device_type 'Rigaku VariMax RAPID?U'
_diffrn_measurement_method 'profile data from \w-scans'
_diffrn_radiation_type MoK\a
_diffrn_radiation_wavelength 0.71075
_diffrn_reflns_av_R_equivalents 0.0449
_diffrn_reflns_av_unetI/netI 0.0440
_diffrn_reflns_Laue_measured_fraction_full 0.999
_diffrn_reflns_Laue_measured_fraction_max 0.999
_diffrn_reflns_limit_h_max 5
_diffrn_reflns_limit_h_min -5
_diffrn_reflns_limit_k_max 16
_diffrn_reflns_limit_k_min -16
_diffrn_reflns_limit_l_max 14
_diffrn_reflns_limit_l_min -14
_diffrn_reflns_number 4774
_diffrn_reflns_point_group_measured_fraction_full 0.999
_diffrn_reflns_point_group_measured_fraction_max 0.999
_diffrn_reflns_theta_full 25.242
_diffrn_reflns_theta_max 27.423
_diffrn_reflns_theta_min 2.433
_diffrn_source 'Rotating anode X-ray tube'
_exptl_absorpt_coefficient_mu 7.700
_exptl_absorpt_correction_T_max 0.8657
_exptl_absorpt_correction_T_min 0.5005
_exptl_absorpt_correction_type multi-scan
_exptl_absorpt_process_details 'Jacobson, R. (1998) Private communication'
_exptl_crystal_colour orange
_exptl_crystal_density_diffrn 2.287
_exptl_crystal_description needle
_exptl_crystal_F_000 364
_exptl_crystal_size_max 0.140
_exptl_crystal_size_mid 0.110
_exptl_crystal_size_min 0.070
_refine_diff_density_max 0.685
_refine_diff_density_min -0.371
_refine_diff_density_rms 0.115
_refine_ls_extinction_method none
_refine_ls_goodness_of_fit_ref 1.001
_refine_ls_hydrogen_treatment constr
_refine_ls_matrix_type full
_refine_ls_number_parameters 73
_refine_ls_number_reflns 1250
_refine_ls_number_restraints 0
_refine_ls_restrained_S_all 1.001
_refine_ls_R_factor_all 0.0352
_refine_ls_R_factor_gt 0.0248
_refine_ls_shift/su_max 0.001
_refine_ls_shift/su_mean 0.000
_refine_ls_structure_factor_coef Fsqd
_refine_ls_weighting_details 'w=1/[\s^2^(Fo^2^)+(0.0247P)^2^] where P=(Fo^2^+2Fc^2^)/3'
_refine_ls_weighting_scheme calc
_refine_ls_wR_factor_gt 0.0521
_refine_ls_wR_factor_ref 0.0534
_reflns_Friedel_coverage 0.000
_reflns_number_gt 1040
_reflns_number_total 1250
_reflns_threshold_expression 'I > 2\s(I)'
_cod_data_source_file c9tc04176a2.cif
_cod_data_source_block Tn2
_cod_original_sg_symbol_H-M 'P 21/c'
_cod_database_code 7237974
_shelx_shelxl_version_number 2018/3
_shelx_space_group_comment
;
The symmetry employed for this shelxl refinement is uniquely defined
by the following loop, which should always be used as a source of
symmetry information in preference to the above space-group names.
They are only intended as comments.
;
_shelx_estimated_absorpt_t_min 0.412
_shelx_estimated_absorpt_t_max 0.615

loop_
_space_group_symop_operation_xyz
'x, y, z'
'-x, y+1/2, -z+1/2'
'-x, -y, -z'
'x, -y-1/2, z-1/2'

loop_
_atom_site_label
_atom_site_type_symbol
_atom_site_fract_x
_atom_site_fract_y
_atom_site_fract_z
_atom_site_U_iso_or_equiv
_atom_site_adp_type
_atom_site_occupancy
_atom_site_site_symmetry_order
_atom_site_calc_flag
_atom_site_refinement_flags_posn
_atom_site_refinement_flags_adp
C1 C 0.5402(7) 0.2999(2) 0.6510(2) 0.0181(6) Uani 1 1 d . .
H1 H 0.490495 0.371200 0.648470 0.022 Uiso 1 1 calc R U
C2 C 0.7292(7) 0.25284(19) 0.7484(2) 0.0161(5) Uani 1 1 d . .
H2 H 0.826211 0.286918 0.821498 0.019 Uiso 1 1 calc R U
C3 C 0.7634(7) 0.14755(19) 0.7276(2) 0.0143(5) Uani 1 1 d . .
C4 C 0.6016(7) 0.1141(2) 0.6139(2) 0.0141(5) Uani 1 1 d . .
C5 C 0.6121(7) 0.01177(19) 0.5624(2) 0.0171(6) Uani 1 1 d . .
S1 S 0.40136(18) 0.21807(5) 0.53380(6) 0.01576(16) Uani 1 1 d . .
Br1 Br 0.99753(7) 0.06312(2) 0.85149(2) 0.01793(10) Uani 1 1 d . .
O1 O 0.7958(6) -0.05630(14) 0.61348(19) 0.0330(6) Uani 1 1 d . .

loop_
_atom_site_aniso_label
_atom_site_aniso_U_11
_atom_site_aniso_U_22
_atom_site_aniso_U_33
_atom_site_aniso_U_23
_atom_site_aniso_U_13
_atom_site_aniso_U_12
C1 0.0188(14) 0.0123(12) 0.0233(13) -0.0029(10) 0.0032(11) -0.0001(11)
C2 0.0167(13) 0.0166(13) 0.0148(12) -0.0037(9) 0.0020(10) -0.0025(11)
C3 0.0124(13) 0.0171(13) 0.0126(12) 0.0014(9) -0.0008(10) -0.0018(10)
C4 0.0148(14) 0.0144(13) 0.0120(11) 0.0009(10) -0.0013(10) -0.0006(10)
C5 0.0235(14) 0.0124(12) 0.0135(12) 0.0002(10) -0.0035(11) 0.0003(12)
S1 0.0199(3) 0.0123(3) 0.0140(3) 0.0007(2) -0.0013(3) 0.0016(3)
Br1 0.01949(15) 0.01835(16) 0.01417(14) 0.00165(10) -0.00379(10) -0.00091(11)
O1 0.0493(15) 0.0175(10) 0.0250(11) -0.0057(8) -0.0192(10) 0.0113(10)

loop_
_atom_type_symbol
_atom_type_description
_atom_type_scat_dispersion_real
_atom_type_scat_dispersion_imag
_atom_type_scat_source
C C 0.0033 0.0016 'International Tables Vol C Tables 4.2.6.8 and 6.1.1.4'
H H 0.0000 0.0000 'International Tables Vol C Tables 4.2.6.8 and 6.1.1.4'
O O 0.0106 0.0060 'International Tables Vol C Tables 4.2.6.8 and 6.1.1.4'
S S 0.1246 0.1234 'International Tables Vol C Tables 4.2.6.8 and 6.1.1.4'
Br Br -0.2901 2.4595 'International Tables Vol C Tables 4.2.6.8 and 6.1.1.4'

loop_
_geom_angle_atom_site_label_1
_geom_angle_atom_site_label_2
_geom_angle_atom_site_label_3
_geom_angle
_geom_angle_site_symmetry_3
C2 C1 S1 113.1(2) .
C2 C1 H1 123.5 .
S1 C1 H1 123.5 .
C1 C2 C3 111.6(2) .
C1 C2 H2 124.2 .
C3 C2 H2 124.2 .
C4 C3 C2 114.5(2) .
C4 C3 Br1 125.37(18) .
C2 C3 Br1 120.12(17) .
C3 C4 C5 127.3(2) .
C3 C4 S1 108.89(18) .
C5 C4 S1 123.65(17) .
O1 C5 C4 122.3(2) .
O1 C5 C5 118.7(3) 3_656
C4 C5 C5 119.0(3) 3_656
C1 S1 C4 92.01(12) .

loop_
_geom_bond_atom_site_label_1
_geom_bond_atom_site_label_2
_geom_bond_distance
_geom_bond_site_symmetry_2
C1 C2 1.358(3) .
C1 S1 1.704(3) .
C1 H1 0.9500 .
C2 C3 1.404(4) .
C2 H2 0.9500 .
C3 C4 1.390(3) .
C3 Br1 1.885(2) .
C4 C5 1.455(3) .
C4 S1 1.740(2) .
C5 O1 1.225(3) .
C5 C5 1.549(5) 3_656

loop_
_geom_torsion_atom_site_label_1
_geom_torsion_atom_site_label_2
_geom_torsion_atom_site_label_3
_geom_torsion_atom_site_label_4
_geom_torsion
_geom_torsion_site_symmetry_4
S1 C1 C2 C3 0.1(3) .
C1 C2 C3 C4 0.3(4) .
C1 C2 C3 Br1 -177.3(2) .
C2 C3 C4 C5 175.2(3) .
Br1 C3 C4 C5 -7.4(4) .
C2 C3 C4 S1 -0.5(3) .
Br1 C3 C4 S1 176.87(16) .
C3 C4 C5 O1 -5.9(5) .
S1 C4 C5 O1 169.2(3) .
C3 C4 C5 C5 175.1(3) 3_656
S1 C4 C5 C5 -9.8(5) 3_656
C2 C1 S1 C4 -0.4(3) .
C3 C4 S1 C1 0.5(2) .
C5 C4 S1 C1 -175.4(2) .
